data_7061931
loop_
_publ_author_name
'You, Xiuli'
'Wang, Lingyu'
'Peng, Ziqin'
'Wei, Zhenhong'

_publ_section_title
;
 Two manganese chloride organic--inorganic hybrid compounds showing strong
 luminescence and switchable phase transition and dielectric anomaly
;
_journal_issue 41
_journal_name_full 'New Journal of Chemistry'
_journal_page_first 20005
_journal_page_last 20009
_journal_paper_doi 10.1039/D2NJ03588J
_journal_volume 46
_journal_year 2022
_chemical_formula_moiety '2(C5 H13 F N), Cl4 Mn'
_chemical_formula_sum 'C10 H26 Cl4 F2 Mn N2'
_chemical_formula_weight 409.07
_space_group_IT_number 14
_space_group_name_Hall '-P 2ybc'
_space_group_name_H-M_alt 'P 1 21/c 1'
_symmetry_cell_setting monoclinic
_symmetry_space_group_name_Hall '-P 2ybc'
_symmetry_space_group_name_H-M 'P 1 21/c 1'
_atom_sites_solution_hydrogens geom
_atom_sites_solution_primary direct
_atom_sites_solution_secondary difmap
_audit_creation_method SHELXL-97
_audit_update_record
;
2022-05-16 deposited with the CCDC.	2022-09-26 downloaded from the CCDC.
;
_cell_angle_alpha 90.00
_cell_angle_beta 95.311(4)
_cell_angle_gamma 90.00
_cell_formula_units_Z 4
_cell_length_a 9.3174(19)
_cell_length_b 15.306(3)
_cell_length_c 13.558(3)
_cell_measurement_reflns_used 3351
_cell_measurement_temperature 296(2)
_cell_measurement_theta_max 23.73
_cell_measurement_theta_min 2.57
_cell_volume 1925.2(7)
_computing_cell_refinement 'Bruker SMART'
_computing_data_collection 'Bruker SMART'
_computing_data_reduction 'Bruker SAINT'
_computing_molecular_graphics 'Bruker SHELXTL'
_computing_publication_material 'Bruker SHELXTL'
_computing_structure_refinement 'Bruker SHELXTL'
_computing_structure_solution 'Bruker SHELXTL'
_diffrn_ambient_temperature 296(2)
_diffrn_measured_fraction_theta_full 0.981
_diffrn_measured_fraction_theta_max 0.981
_diffrn_measurement_device_type 'CCD area detector'
_diffrn_measurement_method 'phi and omega scans'
_diffrn_radiation_monochromator graphite
_diffrn_radiation_source 'sealed tube'
_diffrn_radiation_type MoK\a
_diffrn_radiation_wavelength 0.71073
_diffrn_reflns_av_R_equivalents 0.0356
_diffrn_reflns_av_sigmaI/netI 0.0514
_diffrn_reflns_limit_h_max 12
_diffrn_reflns_limit_h_min -11
_diffrn_reflns_limit_k_max 19
_diffrn_reflns_limit_k_min -13
_diffrn_reflns_limit_l_max 17
_diffrn_reflns_limit_l_min -17
_diffrn_reflns_number 11425
_diffrn_reflns_theta_full 27.75
_diffrn_reflns_theta_max 27.75
_diffrn_reflns_theta_min 2.01
_exptl_absorpt_coefficient_mu 1.248
_exptl_absorpt_correction_T_max 0.7456
_exptl_absorpt_correction_T_min 0.5437
_exptl_absorpt_correction_type multi-scan
_exptl_crystal_colour green
_exptl_crystal_density_diffrn 1.411
_exptl_crystal_density_meas 1.411
_exptl_crystal_density_method 'not measured'
_exptl_crystal_description bulk
_exptl_crystal_F_000 844.0
_exptl_crystal_size_max 0.15
_exptl_crystal_size_mid 0.13
_exptl_crystal_size_min 0.10
_refine_diff_density_max 1.217
_refine_diff_density_min -0.633
_refine_diff_density_rms 0.093
_refine_ls_extinction_method none
_refine_ls_goodness_of_fit_ref 1.263
_refine_ls_hydrogen_treatment constr
_refine_ls_matrix_type full
_refine_ls_number_parameters 178
_refine_ls_number_reflns 4446
_refine_ls_number_restraints 8
_refine_ls_restrained_S_all 1.300
_refine_ls_R_factor_all 0.0919
_refine_ls_R_factor_gt 0.0614
_refine_ls_shift/su_max 0.000
_refine_ls_shift/su_mean 0.000
_refine_ls_structure_factor_coef Fsqd
_refine_ls_weighting_details 'calc w=1/[\s^2^(Fo^2^)+(0.1000P)^2^+0.0000P] where P=(Fo^2^+2Fc^2^)/3'
_refine_ls_weighting_scheme calc
_refine_ls_wR_factor_gt 0.1794
_refine_ls_wR_factor_ref 0.2022
_reflns_number_gt 3054
_reflns_number_total 4446
_reflns_threshold_expression >2sigma(I)
_cod_data_source_file d2nj03588j2.cif
_cod_data_source_block a
_cod_depositor_comments 'Adding full bibliography for 7061930--7061931.cif.'
_cod_original_cell_volume 1925.234
_cod_original_sg_symbol_H-M P2(1)/c
_cod_database_code 7061931

loop_
_symmetry_equiv_pos_as_xyz
'x, y, z'
'-x, y+1/2, -z+1/2'
'-x, -y, -z'
'x, -y-1/2, z-1/2'

loop_
_atom_site_label
_atom_site_type_symbol
_atom_site_fract_x
_atom_site_fract_y
_atom_site_fract_z
_atom_site_U_iso_or_equiv
_atom_site_adp_type
_atom_site_occupancy
_atom_site_symmetry_multiplicity
_atom_site_calc_flag
_atom_site_refinement_flags
_atom_site_disorder_assembly
_atom_site_disorder_group
Mn1 Mn 0.27086(6) 0.59962(4) 0.23478(4) 0.0369(2) Uani 1 1 d . . .
F1 F 0.3012(9) 0.5215(4) 0.6557(4) 0.185(3) Uani 1 1 d . . .
F2 F 0.1145(4) 0.2480(3) 0.6486(3) 0.0925(11) Uani 1 1 d . . .
N1 N 0.2237(5) 0.5847(3) 0.8593(3) 0.0568(11) Uani 1 1 d U . .
N2 N 0.2730(4) 0.3179(2) 0.4714(2) 0.0403(8) Uani 1 1 d . . .
C1 C 0.2980(12) 0.6565(7) 0.9121(8) 0.192(6) Uani 1 1 d . . .
H1A H 0.3440 0.6357 0.9739 0.288 Uiso 1 1 calc R . .
H1B H 0.2297 0.7013 0.9245 0.288 Uiso 1 1 calc R . .
H1C H 0.3693 0.6801 0.8727 0.288 Uiso 1 1 calc R . .
C2 C 0.2982(10) 0.4987(5) 0.8701(6) 0.121(3) Uani 1 1 d . . .
H2A H 0.3193 0.4856 0.9392 0.182 Uiso 1 1 calc R . .
H2B H 0.3863 0.5010 0.8387 0.182 Uiso 1 1 calc R . .
H2C H 0.2369 0.4541 0.8395 0.182 Uiso 1 1 calc R . .
C3 C 0.0872(8) 0.5723(7) 0.9025(8) 0.135(3) Uani 1 1 d D . .
H3A H 0.0382 0.5223 0.8728 0.203 Uiso 1 1 calc R . .
H3B H 0.0281 0.6233 0.8906 0.203 Uiso 1 1 calc R . .
H3C H 0.1057 0.5631 0.9726 0.203 Uiso 1 1 calc R . .
C4 C 0.1802(12) 0.6074(6) 0.7560(6) 0.152(4) Uani 1 1 d DU . .
H4A H 0.0950 0.5726 0.7374 0.182 Uiso 1 1 calc R . .
H4B H 0.1475 0.6675 0.7575 0.182 Uiso 1 1 calc R . .
C5 C 0.2609(13) 0.6025(5) 0.6777(6) 0.149(5) Uani 1 1 d . . .
H5A H 0.3466 0.6380 0.6918 0.179 Uiso 1 1 calc R . .
H5B H 0.2061 0.6273 0.6201 0.179 Uiso 1 1 calc R . .
C11 C 0.4065(5) 0.3666(4) 0.5025(4) 0.0657(14) Uani 1 1 d . . .
H11A H 0.3920 0.4276 0.4881 0.099 Uiso 1 1 calc R . .
H11B H 0.4838 0.3449 0.4671 0.099 Uiso 1 1 calc R . .
H11C H 0.4306 0.3591 0.5723 0.099 Uiso 1 1 calc R . .
C12 C 0.2941(6) 0.2222(3) 0.4904(4) 0.0598(13) Uani 1 1 d . . .
H12A H 0.3290 0.2132 0.5585 0.090 Uiso 1 1 calc R . .
H12B H 0.3629 0.1997 0.4484 0.090 Uiso 1 1 calc R . .
H12C H 0.2039 0.1924 0.4765 0.090 Uiso 1 1 calc R . .
C13 C 0.2394(5) 0.3314(3) 0.3633(3) 0.0538(12) Uani 1 1 d . . .
H13A H 0.1510 0.3021 0.3416 0.081 Uiso 1 1 calc R . .
H13B H 0.3162 0.3081 0.3286 0.081 Uiso 1 1 calc R . .
H13C H 0.2294 0.3928 0.3496 0.081 Uiso 1 1 calc R . .
C14 C 0.1462(5) 0.3510(3) 0.5233(3) 0.0526(11) Uani 1 1 d . . .
H14A H 0.1383 0.4135 0.5127 0.063 Uiso 1 1 calc R . .
H14B H 0.0591 0.3245 0.4918 0.063 Uiso 1 1 calc R . .
C15 C 0.1516(6) 0.3341(4) 0.6320(4) 0.0623(13) Uani 1 1 d . . .
H15A H 0.2479 0.3455 0.6627 0.075 Uiso 1 1 calc R . .
H15B H 0.0852 0.3729 0.6616 0.075 Uiso 1 1 calc R . .
Cl1 Cl 0.47662(13) 0.68887(9) 0.22403(11) 0.0662(4) Uani 1 1 d . . .
Cl2 Cl 0.07083(14) 0.67206(9) 0.14970(10) 0.0668(4) Uani 1 1 d . . .
Cl3 Cl 0.30375(16) 0.46570(8) 0.15374(10) 0.0632(4) Uani 1 1 d . . .
Cl4 Cl 0.22332(15) 0.58201(9) 0.40281(8) 0.0612(4) Uani 1 1 d . . .

loop_
_atom_site_aniso_label
_atom_site_aniso_U_11
_atom_site_aniso_U_22
_atom_site_aniso_U_33
_atom_site_aniso_U_23
_atom_site_aniso_U_13
_atom_site_aniso_U_12
Mn1 0.0383(4) 0.0378(4) 0.0347(4) 0.0000(2) 0.0046(2) -0.0003(3)
F1 0.353(10) 0.134(5) 0.074(3) -0.018(3) 0.043(4) 0.012(5)
F2 0.124(3) 0.084(3) 0.074(2) 0.0135(18) 0.035(2) -0.008(2)
N1 0.066(3) 0.059(3) 0.046(2) 0.0004(18) 0.0078(19) 0.017(2)
N2 0.0446(19) 0.043(2) 0.0329(17) 0.0009(14) 0.0042(14) 0.0038(15)
C1 0.255(13) 0.189(11) 0.138(8) -0.053(8) 0.056(9) -0.173(11)
C2 0.172(8) 0.099(6) 0.093(6) 0.025(4) 0.014(6) 0.053(6)
C3 0.077(5) 0.177(9) 0.153(9) -0.017(7) 0.016(5) -0.005(6)
C4 0.225(11) 0.140(9) 0.096(6) 0.051(6) 0.045(7) 0.080(8)
C5 0.304(16) 0.074(5) 0.079(6) -0.005(4) 0.072(8) 0.004(7)
C11 0.052(3) 0.076(4) 0.067(3) -0.003(3) -0.002(2) -0.018(3)
C12 0.074(3) 0.045(3) 0.062(3) 0.010(2) 0.014(3) 0.016(2)
C13 0.068(3) 0.057(3) 0.036(2) 0.0043(19) 0.001(2) 0.004(2)
C14 0.061(3) 0.050(3) 0.046(3) 0.000(2) 0.007(2) 0.009(2)
C15 0.069(3) 0.068(4) 0.052(3) 0.001(2) 0.015(2) 0.005(3)
Cl1 0.0519(7) 0.0703(9) 0.0774(9) 0.0068(6) 0.0111(6) -0.0197(6)
Cl2 0.0578(7) 0.0766(9) 0.0630(8) 0.0009(6) -0.0099(6) 0.0231(6)
Cl3 0.0850(9) 0.0451(7) 0.0606(8) -0.0141(5) 0.0131(6) 0.0049(6)
Cl4 0.0819(9) 0.0673(8) 0.0364(6) 0.0085(5) 0.0157(6) 0.0075(6)

loop_
_atom_type_symbol
_atom_type_description
_atom_type_scat_dispersion_real
_atom_type_scat_dispersion_imag
_atom_type_scat_source
C C 0.0033 0.0016 'International Tables Vol C Tables 4.2.6.8 and 6.1.1.4'
H H 0.0000 0.0000 'International Tables Vol C Tables 4.2.6.8 and 6.1.1.4'
N N 0.0061 0.0033 'International Tables Vol C Tables 4.2.6.8 and 6.1.1.4'
F F 0.0171 0.0103 'International Tables Vol C Tables 4.2.6.8 and 6.1.1.4'
Cl Cl 0.1484 0.1585 'International Tables Vol C Tables 4.2.6.8 and 6.1.1.4'
Mn Mn 0.3368 0.7283 'International Tables Vol C Tables 4.2.6.8 and 6.1.1.4'

loop_
_geom_angle_atom_site_label_1
_geom_angle_atom_site_label_2
_geom_angle_atom_site_label_3
_geom_angle
_geom_angle_site_symmetry_1
_geom_angle_site_symmetry_3
_geom_angle_publ_flag
Cl3 Mn1 Cl1 109.36(6) . . ?
Cl3 Mn1 Cl2 108.03(5) . . ?
Cl1 Mn1 Cl2 107.71(6) . . ?
Cl3 Mn1 Cl4 113.06(5) . . ?
Cl1 Mn1 Cl4 110.37(5) . . ?
Cl2 Mn1 Cl4 108.13(5) . . ?
C1 N1 C4 111.7(7) . . ?
C1 N1 C3 107.1(6) . . ?
C4 N1 C3 103.9(7) . . ?
C1 N1 C2 115.1(7) . . ?
C4 N1 C2 113.0(5) . . ?
C3 N1 C2 105.1(6) . . ?
C11 N2 C13 107.8(4) . . ?
C11 N2 C12 110.5(4) . . ?
C13 N2 C12 108.5(3) . . ?
C11 N2 C14 111.8(4) . . ?
C13 N2 C14 108.1(3) . . ?
C12 N2 C14 110.0(4) . . ?
C5 C4 N1 127.6(9) . . ?
C4 C5 F1 114.3(8) . . ?
C15 C14 N2 116.4(4) . . ?
F2 C15 C14 109.8(4) . . ?

loop_
_geom_bond_atom_site_label_1
_geom_bond_atom_site_label_2
_geom_bond_distance
_geom_bond_site_symmetry_2
_geom_bond_publ_flag
Mn1 Cl3 2.3591(13) . ?
Mn1 Cl1 2.3695(13) . ?
Mn1 Cl2 2.3738(13) . ?
Mn1 Cl4 2.3761(14) . ?
F1 C5 1.338(9) . ?
F2 C15 1.385(7) . ?
N1 C1 1.452(9) . ?
N1 C4 1.462(9) . ?
N1 C3 1.461(9) . ?
N1 C2 1.489(8) . ?
N2 C11 1.478(6) . ?
N2 C13 1.485(5) . ?
N2 C12 1.497(5) . ?
N2 C14 1.516(6) . ?
C4 C5 1.359(12) . ?
C14 C15 1.492(7) . ?
